data_4025315
loop_
_publ_author_name
'Zhan-Guo Chen'
'Yun Wang'
'Jun-Fa Wei'
'Peng-Fei Zhao'
'Xian-Ying Shi'

_publ_section_title
;
 K3PO4-Catalyzed Regiospecific Aminobromination of \b-Nitrostyrene
 Derivatives with N-Bromoacetamide as Aminobrominating Agent
;
_journal_name_full 'Journal of Organic Chemistry'
_journal_page_first 2085
_journal_page_last 2088
_journal_paper_doi 10.1021/jo9026879
_journal_volume 75
_journal_year 2010
_chemical_absolute_configuration rm
_chemical_formula_moiety 'C10 H9 Br2 Cl N2 O3'
_chemical_formula_sum 'C10 H9 Br2 Cl N2 O3'
_chemical_formula_weight 400.46
_chemical_name_systematic
; 
 ? 
;
_space_group_IT_number 19
_symmetry_cell_setting orthorhombic
_symmetry_space_group_name_Hall 'P 2ac 2ab'
_symmetry_space_group_name_H-M 'P 21 21 21'
_atom_sites_solution_hydrogens geom
_atom_sites_solution_primary direct
_atom_sites_solution_secondary difmap
_audit_creation_method SHELXL-97
_cell_angle_alpha 90.00
_cell_angle_beta 90.00
_cell_angle_gamma 90.00
_cell_formula_units_Z 4
_cell_length_a 9.6100(19)
_cell_length_b 11.493(2)
_cell_length_c 12.112(2)
_cell_measurement_reflns_used 2476
_cell_measurement_temperature 293(2)
_cell_measurement_theta_max 25.50
_cell_measurement_theta_min 2.44
_cell_volume 1337.7(4)
_computing_cell_refinement 'SAINT-Plus (Bruker, 2001)'
_computing_data_collection 'APEX2 (Bruker, 2004)'
_computing_data_reduction SAINT-Plus
_computing_molecular_graphics 'SHELXTL (Bruker, 2001)'
_computing_publication_material SHELXTL
_computing_structure_refinement 'SHELXL-97 (Sheldrick, 1997)'
_computing_structure_solution 'SHELXS-97 (Sheldrick, 1997)'
_diffrn_ambient_temperature 293(2)
_diffrn_measured_fraction_theta_full 0.999
_diffrn_measured_fraction_theta_max 0.999
_diffrn_measurement_device_type 'Bruker APEX II CCD area-detector'
_diffrn_measurement_method '\f and \w scans'
_diffrn_radiation_monochromator graphite
_diffrn_radiation_source 'fine-focus sealed tube'
_diffrn_radiation_type MoK\a
_diffrn_radiation_wavelength 0.71073
_diffrn_reflns_av_R_equivalents 0.0787
_diffrn_reflns_av_sigmaI/netI 0.1023
_diffrn_reflns_limit_h_max 11
_diffrn_reflns_limit_h_min -11
_diffrn_reflns_limit_k_max 13
_diffrn_reflns_limit_k_min -13
_diffrn_reflns_limit_l_max 14
_diffrn_reflns_limit_l_min -14
_diffrn_reflns_number 8268
_diffrn_reflns_theta_full 25.50
_diffrn_reflns_theta_max 25.50
_diffrn_reflns_theta_min 2.44
_diffrn_standards_decay_% 0
_diffrn_standards_interval_count 0
_diffrn_standards_interval_time 0
_diffrn_standards_number 0
_exptl_absorpt_coefficient_mu 6.260
_exptl_absorpt_correction_T_max 0.6343
_exptl_absorpt_correction_T_min 0.5205
_exptl_absorpt_correction_type multi-scan
_exptl_absorpt_process_details '(SADABS; Bruker, 2001)'
_exptl_crystal_colour colorless
_exptl_crystal_density_diffrn 1.988
_exptl_crystal_density_method 'not measured'
_exptl_crystal_description block
_exptl_crystal_F_000 776
_exptl_crystal_size_max 0.12
_exptl_crystal_size_mid 0.10
_exptl_crystal_size_min 0.08
_refine_diff_density_max 1.640
_refine_diff_density_min -0.893
_refine_diff_density_rms 0.147
_refine_ls_abs_structure_details 'Flack H D (1983), Acta Cryst. A39, 876-881'
_refine_ls_abs_structure_Flack 0.022(19)
_refine_ls_extinction_coef 0.033(2)
_refine_ls_extinction_expression Fc^*^=kFc[1+0.001xFc^2^\l^3^/sin(2\q)]^-1/4^
_refine_ls_extinction_method SHELXL
_refine_ls_goodness_of_fit_ref 1.004
_refine_ls_hydrogen_treatment noref
_refine_ls_matrix_type full
_refine_ls_number_parameters 165
_refine_ls_number_reflns 2476
_refine_ls_number_restraints 0
_refine_ls_restrained_S_all 1.004
_refine_ls_R_factor_all 0.0623
_refine_ls_R_factor_gt 0.0476
_refine_ls_shift/su_max 0.001
_refine_ls_shift/su_mean 0.000
_refine_ls_structure_factor_coef Fsqd
_refine_ls_weighting_details 'calc w=1/[\s^2^(Fo^2^)+(0.0270P)^2^+0.0000P] where P=(Fo^2^+2Fc^2^)/3'
_refine_ls_weighting_scheme calc
_refine_ls_wR_factor_gt 0.1069
_refine_ls_wR_factor_ref 0.1146
_reflns_number_gt 2047
_reflns_number_total 2476
_reflns_threshold_expression I>2\s(I)
_cod_data_source_file jo9026879_si_001.cif
_cod_data_source_block z
_cod_depositor_comments
;
The following automatic conversions were performed:

'_symmetry_cell_setting' value 'Orthorhombic' changed to
'orthorhombic' according to the built-in table from CIF Core
dictionary named 'cif_core.dic' version 2.4.1 from 2010-06-29.

Automatic conversion script
Id: cif_fix_values 1646 2011-03-28 12:23:43Z adriana 
;
_cod_original_cell_volume 1337.7(5)
_cod_database_code 4025315

loop_
_symmetry_equiv_pos_as_xyz
'x, y, z'
'-x+1/2, -y, z+1/2'
'-x, y+1/2, -z+1/2'
'x+1/2, -y+1/2, -z'

loop_
_atom_site_label
_atom_site_type_symbol
_atom_site_fract_x
_atom_site_fract_y
_atom_site_fract_z
_atom_site_U_iso_or_equiv
_atom_site_adp_type
_atom_site_occupancy
_atom_site_symmetry_multiplicity
_atom_site_calc_flag
_atom_site_refinement_flags
_atom_site_disorder_assembly
_atom_site_disorder_group
Br1 Br 0.34956(8) 0.98619(7) 0.28861(6) 0.0381(3) Uani 1 1 d . . .
Br2 Br 0.65509(8) 1.06322(6) 0.22717(6) 0.0345(3) Uani 1 1 d . . .
C1 C 0.5194(8) 0.6410(6) 0.5611(7) 0.0369(19) Uani 1 1 d . . .
H1A H 0.5488 0.5746 0.5191 0.055 Uiso 1 1 calc R . .
H1B H 0.4215 0.6534 0.5501 0.055 Uiso 1 1 calc R . .
H1C H 0.5372 0.6276 0.6380 0.055 Uiso 1 1 calc R . .
C2 C 0.5987(8) 0.7470(6) 0.5234(5) 0.0263(17) Uani 1 1 d . . .
C3 C 0.5882(6) 0.9332(6) 0.4262(5) 0.0196(13) Uani 1 1 d . . .
H3 H 0.6886 0.9182 0.4259 0.024 Uiso 1 1 calc R . .
C4 C 0.5426(7) 0.9486(6) 0.3040(5) 0.0264(15) Uani 1 1 d . . .
C5 C 0.5648(6) 1.0418(6) 0.4952(5) 0.0195(14) Uani 1 1 d . . .
C6 C 0.4447(7) 1.0605(6) 0.5543(5) 0.0241(15) Uani 1 1 d . . .
H6 H 0.3734 1.0059 0.5507 0.029 Uiso 1 1 calc R . .
C7 C 0.4273(7) 1.1593(6) 0.6196(6) 0.0278(16) Uani 1 1 d . . .
H7 H 0.3460 1.1709 0.6597 0.033 Uiso 1 1 calc R . .
C8 C 0.5349(8) 1.2398(6) 0.6229(5) 0.0262(16) Uani 1 1 d . . .
C9 C 0.6565(7) 1.2236(6) 0.5648(5) 0.0264(15) Uani 1 1 d . . .
H9 H 0.7273 1.2786 0.5680 0.032 Uiso 1 1 calc R . .
C10 C 0.6720(6) 1.1238(6) 0.5014(5) 0.0221(14) Uani 1 1 d . . .
H10 H 0.7543 1.1114 0.4628 0.026 Uiso 1 1 calc R . .
Cl1 Cl 0.5168(2) 1.36337(16) 0.70601(17) 0.0424(5) Uani 1 1 d . . .
N2 N 0.5212(5) 0.8296(4) 0.4708(4) 0.0216(12) Uani 1 1 d . . .
H2 H 0.4328 0.8206 0.4640 0.026 Uiso 1 1 calc R . .
N1 N 0.5732(7) 0.8340(5) 0.2403(5) 0.0366(15) Uani 1 1 d . . .
O1 O 0.5024(8) 0.8098(6) 0.1629(5) 0.071(2) Uani 1 1 d . . .
O2 O 0.6760(7) 0.7805(5) 0.2724(5) 0.0543(16) Uani 1 1 d . . .
O3 O 0.7225(6) 0.7587(5) 0.5370(5) 0.0442(15) Uani 1 1 d . . .

loop_
_atom_site_aniso_label
_atom_site_aniso_U_11
_atom_site_aniso_U_22
_atom_site_aniso_U_33
_atom_site_aniso_U_23
_atom_site_aniso_U_13
_atom_site_aniso_U_12
Br1 0.0316(4) 0.0436(5) 0.0392(4) 0.0087(3) -0.0114(4) -0.0039(3)
Br2 0.0478(5) 0.0272(4) 0.0286(4) 0.0047(3) 0.0057(4) -0.0136(4)
C1 0.041(5) 0.025(4) 0.045(4) 0.015(4) -0.009(4) -0.006(4)
C2 0.030(4) 0.015(4) 0.034(4) 0.012(3) -0.003(3) -0.002(3)
C3 0.016(3) 0.016(3) 0.027(3) 0.012(3) 0.001(3) -0.002(3)
C4 0.033(4) 0.020(4) 0.026(3) 0.003(3) -0.002(3) -0.003(3)
C5 0.019(3) 0.025(4) 0.014(3) 0.006(3) -0.004(2) -0.002(3)
C6 0.021(4) 0.019(4) 0.032(3) 0.003(3) 0.001(3) -0.005(3)
C7 0.027(4) 0.024(4) 0.032(4) 0.001(3) 0.007(3) -0.004(3)
C8 0.042(4) 0.017(4) 0.019(3) 0.003(3) -0.002(3) -0.001(3)
C9 0.027(4) 0.022(4) 0.030(3) -0.001(3) 0.000(3) -0.013(3)
C10 0.012(3) 0.029(4) 0.026(3) 0.003(3) -0.001(3) -0.004(3)
Cl1 0.0540(12) 0.0236(10) 0.0496(12) -0.0116(8) 0.0072(10) 0.0014(8)
N2 0.015(3) 0.015(3) 0.034(3) 0.008(2) -0.002(2) 0.000(2)
N1 0.048(4) 0.029(4) 0.033(4) -0.001(3) 0.004(3) -0.009(3)
O1 0.102(6) 0.055(4) 0.057(4) -0.028(3) -0.022(4) -0.015(4)
O2 0.081(5) 0.036(3) 0.047(3) -0.007(3) 0.013(3) 0.016(3)
O3 0.029(3) 0.032(4) 0.071(4) 0.020(3) -0.010(3) -0.001(2)

loop_
_atom_type_symbol
_atom_type_description
_atom_type_scat_dispersion_real
_atom_type_scat_dispersion_imag
_atom_type_scat_source
C C 0.0033 0.0016 'International Tables Vol C Tables 4.2.6.8 and 6.1.1.4'
H H 0.0000 0.0000 'International Tables Vol C Tables 4.2.6.8 and 6.1.1.4'
N N 0.0061 0.0033 'International Tables Vol C Tables 4.2.6.8 and 6.1.1.4'
O O 0.0106 0.0060 'International Tables Vol C Tables 4.2.6.8 and 6.1.1.4'
Cl Cl 0.1484 0.1585 'International Tables Vol C Tables 4.2.6.8 and 6.1.1.4'
Br Br -0.2901 2.4595 'International Tables Vol C Tables 4.2.6.8 and 6.1.1.4'

loop_
_geom_angle_atom_site_label_1
_geom_angle_atom_site_label_2
_geom_angle_atom_site_label_3
_geom_angle
_geom_angle_site_symmetry_1
_geom_angle_site_symmetry_3
_geom_angle_publ_flag
C2 C1 H1A 109.5 . . ?
C2 C1 H1B 109.5 . . ?
H1A C1 H1B 109.5 . . ?
C2 C1 H1C 109.5 . . ?
H1A C1 H1C 109.5 . . ?
H1B C1 H1C 109.5 . . ?
O3 C2 N2 121.6(6) . . ?
O3 C2 C1 123.1(6) . . ?
N2 C2 C1 115.3(6) . . ?
N2 C3 C5 113.7(5) . . ?
N2 C3 C4 108.7(5) . . ?
C5 C3 C4 112.9(5) . . ?
N2 C3 H3 107.1 . . ?
C5 C3 H3 107.1 . . ?
C4 C3 H3 107.1 . . ?
N1 C4 C3 108.8(5) . . ?
N1 C4 Br1 109.1(4) . . ?
C3 C4 Br1 113.1(4) . . ?
N1 C4 Br2 103.4(4) . . ?
C3 C4 Br2 112.1(4) . . ?
Br1 C4 Br2 109.9(3) . . ?
C6 C5 C10 119.0(6) . . ?
C6 C5 C3 122.6(6) . . ?
C10 C5 C3 118.3(5) . . ?
C5 C6 C7 121.6(6) . . ?
C5 C6 H6 119.2 . . ?
C7 C6 H6 119.2 . . ?
C8 C7 C6 118.0(6) . . ?
C8 C7 H7 121.0 . . ?
C6 C7 H7 121.0 . . ?
C9 C8 C7 121.8(6) . . ?
C9 C8 Cl1 119.2(5) . . ?
C7 C8 Cl1 119.0(5) . . ?
C8 C9 C10 119.1(6) . . ?
C8 C9 H9 120.5 . . ?
C10 C9 H9 120.5 . . ?
C9 C10 C5 120.5(6) . . ?
C9 C10 H10 119.8 . . ?
C5 C10 H10 119.7 . . ?
C2 N2 C3 120.0(5) . . ?
C2 N2 H2 120.0 . . ?
C3 N2 H2 120.0 . . ?
O1 N1 O2 126.3(7) . . ?
O1 N1 C4 118.7(7) . . ?
O2 N1 C4 114.8(6) . . ?

loop_
_geom_bond_atom_site_label_1
_geom_bond_atom_site_label_2
_geom_bond_distance
_geom_bond_site_symmetry_2
_geom_bond_publ_flag
Br1 C4 1.913(7) . ?
Br2 C4 1.942(7) . ?
C1 C2 1.508(10) . ?
C1 H1A 0.9600 . ?
C1 H1B 0.9600 . ?
C1 H1C 0.9600 . ?
C2 O3 1.209(8) . ?
C2 N2 1.365(8) . ?
C3 N2 1.457(8) . ?
C3 C5 1.519(9) . ?
C3 C4 1.554(9) . ?
C3 H3 0.9800 . ?
C4 N1 1.554(9) . ?
C5 C6 1.375(9) . ?
C5 C10 1.398(9) . ?
C6 C7 1.393(10) . ?
C6 H6 0.9300 . ?
C7 C8 1.388(10) . ?
C7 H7 0.9300 . ?
C8 C9 1.377(10) . ?
C8 Cl1 1.749(7) . ?
C9 C10 1.387(9) . ?
C9 H9 0.9300 . ?
C10 H10 0.9300 . ?
N2 H2 0.8600 . ?
N1 O1 1.192(8) . ?
N1 O2 1.227(8) . ?
